data_4315143
loop_
_publ_author_name
'Alexander Trujillo'
'Mauricio Fuentealba'
'David Carrillo'
'Carolina Manzur'
'Isabelle Ledoux-Rak'
'Jean-Ren\'e Hamon'
'Jean-Yves Saillard'

_publ_contact_author_email cmanzur@ucv.cl
_publ_contact_author_name 'Dra. Carolina Manzur N.'
_publ_section_title
;
 Synthesis, Spectral, Structural, Second-Order Nonlinear Optical
 Properties and Theoretical Studies On New Organometallic Donor-Acceptor
 Substituted Nickel(II) and Copper(II) Unsymmetrical Schiff-Base Complexes
;
_journal_name_full 'Inorganic Chemistry'
_journal_page_first 2750
_journal_page_last 2764
_journal_paper_doi 10.1021/ic902126a
_journal_volume 49
_journal_year 2010
_chemical_formula_sum 'C27 H22 Fe N2 Ni O2'
_chemical_formula_weight 521.03
_chemical_name_systematic
; 
 ? 
;
_space_group_IT_number 14
_symmetry_cell_setting monoclinic
_symmetry_space_group_name_Hall '-P 2ybc'
_symmetry_space_group_name_H-M 'P 1 21/c 1'
_atom_sites_solution_hydrogens geom
_atom_sites_solution_primary direct
_atom_sites_solution_secondary difmap
_audit_creation_method SHELXL-97
_cell_angle_alpha 90.00
_cell_angle_beta 95.004(2)
_cell_angle_gamma 90.00
_cell_formula_units_Z 4
_cell_length_a 9.9892(13)
_cell_length_b 18.584(3)
_cell_length_c 12.0417(16)
_cell_measurement_temperature 298(2)
_cell_volume 2226.9(5)
_computing_structure_refinement 'SHELXL-97 (Sheldrick, 1997)'
_computing_structure_solution 'SHELXS-97 (Sheldrick, 1990)'
_diffrn_ambient_temperature 298(2)
_diffrn_measured_fraction_theta_full 0.999
_diffrn_measured_fraction_theta_max 0.924
_diffrn_radiation_monochromator graphite
_diffrn_radiation_source 'fine-focus sealed tube'
_diffrn_radiation_type MoK\a
_diffrn_radiation_wavelength 0.71073
_diffrn_reflns_av_R_equivalents 0.0614
_diffrn_reflns_av_sigmaI/netI 0.0743
_diffrn_reflns_limit_h_max 12
_diffrn_reflns_limit_h_min -13
_diffrn_reflns_limit_k_max 23
_diffrn_reflns_limit_k_min -24
_diffrn_reflns_limit_l_max 15
_diffrn_reflns_limit_l_min -15
_diffrn_reflns_number 18572
_diffrn_reflns_theta_full 26.00
_diffrn_reflns_theta_max 28.12
_diffrn_reflns_theta_min 2.02
_exptl_absorpt_coefficient_mu 1.525
_exptl_absorpt_correction_type none
_exptl_crystal_colour red
_exptl_crystal_density_diffrn 1.554
_exptl_crystal_density_method 'not measured'
_exptl_crystal_description plate
_exptl_crystal_F_000 1072
_exptl_crystal_size_max 0.322
_exptl_crystal_size_mid 0.242
_exptl_crystal_size_min 0.064
_refine_diff_density_max 0.578
_refine_diff_density_min -0.324
_refine_diff_density_rms 0.092
_refine_ls_extinction_method none
_refine_ls_goodness_of_fit_ref 0.993
_refine_ls_hydrogen_treatment mixed
_refine_ls_matrix_type full
_refine_ls_number_parameters 299
_refine_ls_number_reflns 5032
_refine_ls_number_restraints 0
_refine_ls_restrained_S_all 0.993
_refine_ls_R_factor_all 0.1018
_refine_ls_R_factor_gt 0.0544
_refine_ls_shift/su_max 0.000
_refine_ls_shift/su_mean 0.000
_refine_ls_structure_factor_coef Fsqd
_refine_ls_weighting_details 'calc w=1/[\s^2^(Fo^2^)+(0.0559P)^2^+0.0000P] where P=(Fo^2^+2Fc^2^)/3'
_refine_ls_weighting_scheme calc
_refine_ls_wR_factor_gt 0.1074
_refine_ls_wR_factor_ref 0.1234
_reflns_number_gt 3173
_reflns_number_total 5032
_reflns_threshold_expression >2sigma(I)
_cod_data_source_file ic902126a_si_002_2.cif
_cod_data_source_block l4sni
_cod_original_cell_volume 2227.0(5)
_cod_database_code 4315143

loop_
_symmetry_equiv_pos_as_xyz
'x, y, z'
'-x, y+1/2, -z+1/2'
'-x, -y, -z'
'x, -y-1/2, z-1/2'

loop_
_atom_site_label
_atom_site_type_symbol
_atom_site_fract_x
_atom_site_fract_y
_atom_site_fract_z
_atom_site_U_iso_or_equiv
_atom_site_adp_type
_atom_site_occupancy
_atom_site_symmetry_multiplicity
_atom_site_calc_flag
_atom_site_refinement_flags
_atom_site_disorder_assembly
_atom_site_disorder_group
C1 C 0.3485(5) 0.0773(4) 0.3133(4) 0.0884(18) Uani 1 1 d . . .
H1A H 0.3768 0.0922 0.2409 0.106 Uiso 1 1 calc R . .
C2 C 0.2550(4) 0.0778(3) 0.4744(4) 0.0643(12) Uani 1 1 d . . .
H2A H 0.2027 0.0930 0.5354 0.077 Uiso 1 1 calc R . .
C3 C 0.2705(5) 0.1161(2) 0.3788(5) 0.0753(14) Uani 1 1 d . . .
H3A H 0.2310 0.1633 0.3602 0.090 Uiso 1 1 calc R . .
C4 C 0.3842(5) 0.0145(3) 0.3690(6) 0.0917(18) Uani 1 1 d . . .
H4A H 0.4423 -0.0232 0.3428 0.110 Uiso 1 1 calc R . .
C5 C 0.3252(5) 0.0143(3) 0.4697(4) 0.0770(15) Uani 1 1 d . . .
H5A H 0.3339 -0.0233 0.5270 0.092 Uiso 1 1 calc R . .
C6 C -0.0025(4) 0.0363(2) 0.2610(3) 0.0544(10) Uani 1 1 d . . .
H6A H -0.0481 0.0829 0.2516 0.065 Uiso 1 1 calc R . .
C7 C -0.0099(4) -0.0110(3) 0.3514(4) 0.0692(13) Uani 1 1 d . . .
H7A H -0.0614 -0.0029 0.4159 0.083 Uiso 1 1 calc R . .
C8 C 0.0692(5) -0.0709(3) 0.3341(3) 0.0664(13) Uani 1 1 d . . .
H8A H 0.0827 -0.1121 0.3848 0.080 Uiso 1 1 calc R . .
C9 C 0.1301(4) -0.0619(2) 0.2334(3) 0.0573(11) Uani 1 1 d . . .
H9A H 0.1907 -0.0958 0.2008 0.069 Uiso 1 1 calc R . .
C10 C 0.0841(4) 0.0057(2) 0.1867(3) 0.0469(9) Uani 1 1 d . . .
C11 C 0.1227(4) 0.0414(2) 0.0859(3) 0.0444(9) Uani 1 1 d . . .
C12 C 0.2092(4) 0.0094(2) 0.0175(3) 0.0489(10) Uani 1 1 d . . .
H12 H 0.2338 -0.0380 0.0331 0.059 Uiso 1 1 calc R . .
C13 C 0.2628(4) 0.0418(2) -0.0727(3) 0.0456(9) Uani 1 1 d . . .
C14 C 0.3541(5) -0.0051(2) -0.1353(4) 0.0681(13) Uani 1 1 d . . .
H14A H 0.3387 0.0044 -0.2137 0.102 Uiso 1 1 calc R . .
H14B H 0.3355 -0.0548 -0.1213 0.102 Uiso 1 1 calc R . .
H14C H 0.4460 0.0053 -0.1107 0.102 Uiso 1 1 calc R . .
C15 C 0.2899(4) 0.14578(19) -0.1896(3) 0.0449(9) Uani 1 1 d . . .
C16 C 0.4197(4) 0.1397(2) -0.2205(3) 0.0565(11) Uani 1 1 d . . .
H16 H 0.4790 0.1073 -0.1836 0.068 Uiso 1 1 calc R . .
C17 C 0.4618(5) 0.1815(3) -0.3057(4) 0.0668(12) Uani 1 1 d . . .
H17 H 0.5491 0.1768 -0.3260 0.080 Uiso 1 1 calc R . .
C18 C 0.3762(5) 0.2298(2) -0.3605(4) 0.0667(13) Uani 1 1 d . . .
H18 H 0.4038 0.2559 -0.4204 0.080 Uiso 1 1 calc R . .
C19 C 0.2497(4) 0.2398(2) -0.3273(3) 0.0551(10) Uani 1 1 d . . .
H19 H 0.1931 0.2741 -0.3627 0.066 Uiso 1 1 calc R . .
C20 C 0.2062(4) 0.19924(18) -0.2415(3) 0.0442(9) Uani 1 1 d . . .
C21 C -0.0106(4) 0.2505(2) -0.2350(3) 0.0469(9) Uani 1 1 d . . .
H21 H 0.0017 0.2717 -0.3033 0.056 Uiso 1 1 calc R . .
C22 C -0.1307(4) 0.26608(19) -0.1863(3) 0.0445(9) Uani 1 1 d . . .
C23 C -0.2249(4) 0.3112(2) -0.2456(3) 0.0544(10) Uani 1 1 d . . .
H23 H -0.2081 0.3276 -0.3160 0.065 Uiso 1 1 calc R . .
C24 C -0.3400(4) 0.3310(2) -0.2017(4) 0.0664(12) Uani 1 1 d . . .
H24 H -0.4025 0.3599 -0.2425 0.080 Uiso 1 1 calc R . .
C25 C -0.3641(5) 0.3080(2) -0.0953(4) 0.0728(14) Uani 1 1 d . . .
H25 H -0.4419 0.3225 -0.0644 0.087 Uiso 1 1 calc R . .
C26 C -0.2746(4) 0.2646(2) -0.0361(4) 0.0716(13) Uani 1 1 d . . .
H26 H -0.2930 0.2493 0.0345 0.086 Uiso 1 1 calc R . .
C27 C -0.1553(4) 0.2421(2) -0.0788(3) 0.0504(10) Uani 1 1 d . . .
Fe1 Fe 0.18412(5) 0.01966(3) 0.33872(4) 0.04338(17) Uani 1 1 d . . .
N1 N 0.2317(3) 0.10851(15) -0.1037(2) 0.0406(7) Uani 1 1 d . . .
N2 N 0.0848(3) 0.20854(15) -0.1910(2) 0.0407(7) Uani 1 1 d . . .
Ni1 Ni 0.07858(5) 0.15546(2) -0.06179(3) 0.04070(16) Uani 1 1 d . . .
O1 O 0.0700(2) 0.10369(13) 0.06781(19) 0.0472(6) Uani 1 1 d . . .
O2 O -0.0746(3) 0.19943(14) -0.0187(2) 0.0583(7) Uani 1 1 d . . .

loop_
_atom_site_aniso_label
_atom_site_aniso_U_11
_atom_site_aniso_U_22
_atom_site_aniso_U_33
_atom_site_aniso_U_23
_atom_site_aniso_U_13
_atom_site_aniso_U_12
C1 0.062(3) 0.137(5) 0.066(3) -0.004(4) 0.008(3) -0.050(4)
C2 0.062(3) 0.073(3) 0.058(3) -0.018(2) 0.010(2) -0.025(3)
C3 0.075(3) 0.052(3) 0.095(4) 0.011(3) -0.011(3) -0.027(3)
C4 0.037(3) 0.118(5) 0.117(5) -0.045(4) -0.009(3) 0.012(3)
C5 0.070(3) 0.082(4) 0.071(3) 0.016(3) -0.038(3) -0.010(3)
C6 0.034(2) 0.082(3) 0.047(2) 0.006(2) 0.0002(18) -0.002(2)
C7 0.051(3) 0.104(4) 0.052(3) 0.006(3) 0.001(2) -0.033(3)
C8 0.083(3) 0.064(3) 0.050(3) 0.013(2) -0.008(2) -0.037(3)
C9 0.070(3) 0.052(3) 0.048(2) 0.001(2) -0.002(2) -0.019(2)
C10 0.046(2) 0.056(2) 0.037(2) 0.0052(18) -0.0074(17) -0.0107(18)
C11 0.041(2) 0.054(2) 0.037(2) -0.0021(18) -0.0025(17) -0.0085(18)
C12 0.058(3) 0.040(2) 0.049(2) 0.0004(18) 0.006(2) 0.0030(18)
C13 0.049(2) 0.047(2) 0.041(2) -0.0037(18) 0.0025(18) 0.0019(18)
C14 0.083(3) 0.056(3) 0.069(3) 0.000(2) 0.029(3) 0.013(2)
C15 0.046(2) 0.044(2) 0.045(2) -0.0097(18) 0.0102(18) -0.0082(17)
C16 0.050(3) 0.054(3) 0.067(3) 0.000(2) 0.016(2) -0.0005(19)
C17 0.060(3) 0.071(3) 0.074(3) -0.007(3) 0.030(3) -0.008(2)
C18 0.083(3) 0.059(3) 0.063(3) 0.005(2) 0.036(3) -0.011(3)
C19 0.068(3) 0.051(2) 0.049(2) 0.0024(19) 0.017(2) -0.002(2)
C20 0.055(2) 0.038(2) 0.040(2) -0.0053(17) 0.0079(18) -0.0064(18)
C21 0.059(3) 0.043(2) 0.038(2) 0.0024(17) 0.0044(19) -0.0020(19)
C22 0.050(2) 0.039(2) 0.045(2) 0.0007(17) 0.0053(18) 0.0002(17)
C23 0.054(3) 0.052(2) 0.057(3) 0.011(2) 0.001(2) 0.002(2)
C24 0.054(3) 0.063(3) 0.082(3) 0.016(3) 0.002(2) 0.013(2)
C25 0.064(3) 0.072(3) 0.085(4) 0.018(3) 0.023(3) 0.025(2)
C26 0.071(3) 0.084(3) 0.064(3) 0.016(3) 0.031(2) 0.029(3)
C27 0.056(3) 0.051(2) 0.045(2) 0.0012(19) 0.007(2) 0.012(2)
Fe1 0.0389(3) 0.0510(4) 0.0395(3) 0.0042(2) -0.0009(2) -0.0077(2)
N1 0.0404(17) 0.0432(18) 0.0382(16) -0.0033(14) 0.0043(14) -0.0009(14)
N2 0.0486(19) 0.0375(17) 0.0368(16) -0.0037(14) 0.0078(14) -0.0025(14)
Ni1 0.0461(3) 0.0420(3) 0.0345(3) -0.0004(2) 0.0064(2) 0.0027(2)
O1 0.0559(16) 0.0486(16) 0.0375(14) 0.0044(12) 0.0069(12) 0.0061(13)
O2 0.0622(18) 0.0709(18) 0.0441(15) 0.0089(14) 0.0182(14) 0.0266(15)

loop_
_atom_type_symbol
_atom_type_description
_atom_type_scat_dispersion_real
_atom_type_scat_dispersion_imag
_atom_type_scat_source
C C 0.0033 0.0016 'International Tables Vol C Tables 4.2.6.8 and 6.1.1.4'
H H 0.0000 0.0000 'International Tables Vol C Tables 4.2.6.8 and 6.1.1.4'
N N 0.0061 0.0033 'International Tables Vol C Tables 4.2.6.8 and 6.1.1.4'
O O 0.0106 0.0060 'International Tables Vol C Tables 4.2.6.8 and 6.1.1.4'
Fe Fe 0.3463 0.8444 'International Tables Vol C Tables 4.2.6.8 and 6.1.1.4'
Ni Ni 0.3393 1.1124 'International Tables Vol C Tables 4.2.6.8 and 6.1.1.4'

loop_
_geom_angle_atom_site_label_1
_geom_angle_atom_site_label_2
_geom_angle_atom_site_label_3
_geom_angle
_geom_angle_site_symmetry_1
_geom_angle_site_symmetry_3
_geom_angle_publ_flag
C3 C1 C4 107.7(5) . . ?
C3 C1 Fe1 71.2(3) . . ?
C4 C1 Fe1 69.8(3) . . ?
C3 C2 C5 108.4(4) . . ?
C3 C2 Fe1 70.1(3) . . ?
C5 C2 Fe1 69.8(2) . . ?
C1 C3 C2 108.8(5) . . ?
C1 C3 Fe1 69.4(3) . . ?
C2 C3 Fe1 70.4(2) . . ?
C1 C4 C5 108.4(5) . . ?
C1 C4 Fe1 70.0(3) . . ?
C5 C4 Fe1 70.6(3) . . ?
C2 C5 C4 106.7(4) . . ?
C2 C5 Fe1 70.5(2) . . ?
C4 C5 Fe1 68.9(3) . . ?
C7 C6 C10 108.3(4) . . ?
C7 C6 Fe1 69.9(2) . . ?
C10 C6 Fe1 69.2(2) . . ?
C8 C7 C6 108.4(4) . . ?
C8 C7 Fe1 69.9(2) . . ?
C6 C7 Fe1 69.7(2) . . ?
C7 C8 C9 109.0(4) . . ?
C7 C8 Fe1 70.1(2) . . ?
C9 C8 Fe1 68.9(2) . . ?
C8 C9 C10 107.1(4) . . ?
C8 C9 Fe1 70.3(2) . . ?
C10 C9 Fe1 69.4(2) . . ?
C6 C10 C9 107.3(3) . . ?
C6 C10 C11 124.1(4) . . ?
C9 C10 C11 128.5(4) . . ?
C6 C10 Fe1 70.0(2) . . ?
C9 C10 Fe1 69.0(2) . . ?
C11 C10 Fe1 123.1(3) . . ?
O1 C11 C12 123.8(3) . . ?
O1 C11 C10 114.6(3) . . ?
C12 C11 C10 121.6(4) . . ?
C11 C12 C13 125.8(4) . . ?
N1 C13 C12 122.0(3) . . ?
N1 C13 C14 122.4(3) . . ?
C12 C13 C14 115.6(3) . . ?
C16 C15 C20 118.1(3) . . ?
C16 C15 N1 127.7(4) . . ?
C20 C15 N1 113.9(3) . . ?
C17 C16 C15 120.4(4) . . ?
C18 C17 C16 120.6(4) . . ?
C17 C18 C19 120.1(4) . . ?
C18 C19 C20 120.2(4) . . ?
C19 C20 C15 120.3(4) . . ?
C19 C20 N2 126.4(4) . . ?
C15 C20 N2 113.2(3) . . ?
N2 C21 C22 124.8(3) . . ?
C23 C22 C21 117.8(3) . . ?
C23 C22 C27 119.4(4) . . ?
C21 C22 C27 122.6(3) . . ?
C24 C23 C22 121.0(4) . . ?
C23 C24 C25 119.7(4) . . ?
C26 C25 C24 120.5(4) . . ?
C25 C26 C27 121.7(4) . . ?
O2 C27 C26 118.8(3) . . ?
O2 C27 C22 123.6(3) . . ?
C26 C27 C22 117.6(4) . . ?
C4 Fe1 C1 40.2(2) . . ?
C4 Fe1 C9 106.6(2) . . ?
C1 Fe1 C9 118.8(2) . . ?
C4 Fe1 C5 40.5(2) . . ?
C1 Fe1 C5 67.8(2) . . ?
C9 Fe1 C5 125.6(2) . . ?
C4 Fe1 C10 124.4(2) . . ?
C1 Fe1 C10 106.07(18) . . ?
C9 Fe1 C10 41.56(15) . . ?
C5 Fe1 C10 162.5(2) . . ?
C4 Fe1 C3 66.5(2) . . ?
C1 Fe1 C3 39.45(19) . . ?
C9 Fe1 C3 153.8(2) . . ?
C5 Fe1 C3 66.78(19) . . ?
C10 Fe1 C3 119.64(18) . . ?
C4 Fe1 C2 66.9(2) . . ?
C1 Fe1 C2 66.82(19) . . ?
C9 Fe1 C2 163.45(19) . . ?
C5 Fe1 C2 39.67(18) . . ?
C10 Fe1 C2 154.76(19) . . ?
C3 Fe1 C2 39.53(17) . . ?
C4 Fe1 C6 161.9(2) . . ?
C1 Fe1 C6 125.3(2) . . ?
C9 Fe1 C6 68.99(18) . . ?
C5 Fe1 C6 156.0(2) . . ?
C10 Fe1 C6 40.85(15) . . ?
C3 Fe1 C6 109.17(19) . . ?
C2 Fe1 C6 121.97(19) . . ?
C4 Fe1 C8 121.2(2) . . ?
C1 Fe1 C8 154.8(3) . . ?
C9 Fe1 C8 40.81(16) . . ?
C5 Fe1 C8 109.45(19) . . ?
C10 Fe1 C8 68.68(16) . . ?
C3 Fe1 C8 164.6(2) . . ?
C2 Fe1 C8 128.12(18) . . ?
C6 Fe1 C8 67.76(18) . . ?
C4 Fe1 C7 156.0(3) . . ?
C1 Fe1 C7 163.1(3) . . ?
C9 Fe1 C7 68.52(19) . . ?
C5 Fe1 C7 122.0(2) . . ?
C10 Fe1 C7 68.55(16) . . ?
C3 Fe1 C7 128.1(2) . . ?
C2 Fe1 C7 110.79(18) . . ?
C6 Fe1 C7 40.39(16) . . ?
C8 Fe1 C7 39.95(17) . . ?
C13 N1 C15 124.4(3) . . ?
C13 N1 Ni1 122.6(2) . . ?
C15 N1 Ni1 111.6(2) . . ?
C21 N2 C20 121.4(3) . . ?
C21 N2 Ni1 125.6(3) . . ?
C20 N2 Ni1 112.9(2) . . ?
O1 Ni1 N2 178.95(12) . . ?
O1 Ni1 O2 83.82(11) . . ?
N2 Ni1 O2 95.16(12) . . ?
O1 Ni1 N1 94.85(12) . . ?
N2 Ni1 N1 86.17(13) . . ?
O2 Ni1 N1 178.34(12) . . ?
C11 O1 Ni1 124.6(2) . . ?
C27 O2 Ni1 126.8(2) . . ?

loop_
_geom_bond_atom_site_label_1
_geom_bond_atom_site_label_2
_geom_bond_distance
_geom_bond_site_symmetry_2
_geom_bond_publ_flag
C1 C3 1.362(7) . ?
C1 C4 1.377(7) . ?
C1 Fe1 2.006(4) . ?
C2 C3 1.374(6) . ?
C2 C5 1.377(6) . ?
C2 Fe1 2.033(4) . ?
C3 Fe1 2.029(4) . ?
C4 C5 1.394(7) . ?
C4 Fe1 2.003(5) . ?
C5 Fe1 2.024(4) . ?
C6 C7 1.406(5) . ?
C6 C10 1.417(5) . ?
C6 Fe1 2.035(4) . ?
C7 C8 1.392(6) . ?
C7 Fe1 2.038(4) . ?
C8 C9 1.414(5) . ?
C8 Fe1 2.036(4) . ?
C9 C10 1.434(5) . ?
C9 Fe1 2.019(4) . ?
C10 C11 1.464(5) . ?
C10 Fe1 2.024(3) . ?
C11 O1 1.283(4) . ?
C11 C12 1.380(5) . ?
C12 C13 1.388(5) . ?
C13 N1 1.325(4) . ?
C13 C14 1.510(5) . ?
C15 C16 1.385(5) . ?
C15 C20 1.408(5) . ?
C15 N1 1.411(4) . ?
C16 C17 1.381(5) . ?
C17 C18 1.369(6) . ?
C18 C19 1.370(5) . ?
C19 C20 1.380(5) . ?
C20 N2 1.414(4) . ?
C21 N2 1.307(4) . ?
C21 C22 1.410(5) . ?
C22 C23 1.407(5) . ?
C22 C27 1.411(5) . ?
C23 C24 1.358(5) . ?
C24 C25 1.391(5) . ?
C25 C26 1.359(6) . ?
C26 C27 1.402(5) . ?
C27 O2 1.304(4) . ?
N1 Ni1 1.868(3) . ?
N2 Ni1 1.848(3) . ?
Ni1 O1 1.842(2) . ?
Ni1 O2 1.849(2) . ?

loop_
_geom_torsion_atom_site_label_1
_geom_torsion_atom_site_label_2
_geom_torsion_atom_site_label_3
_geom_torsion_atom_site_label_4
_geom_torsion
_geom_torsion_site_symmetry_1
_geom_torsion_site_symmetry_2
_geom_torsion_site_symmetry_3
_geom_torsion_site_symmetry_4
_geom_torsion_publ_flag
C4 C1 C3 C2 -1.0(5) . . . . ?
Fe1 C1 C3 C2 59.5(3) . . . . ?
C4 C1 C3 Fe1 -60.5(3) . . . . ?
C5 C2 C3 C1 0.6(5) . . . . ?
Fe1 C2 C3 C1 -58.9(3) . . . . ?
C5 C2 C3 Fe1 59.5(3) . . . . ?
C3 C1 C4 C5 1.0(6) . . . . ?
Fe1 C1 C4 C5 -60.4(3) . . . . ?
C3 C1 C4 Fe1 61.4(3) . . . . ?
C3 C2 C5 C4 0.0(5) . . . . ?
Fe1 C2 C5 C4 59.7(3) . . . . ?
C3 C2 C5 Fe1 -59.7(3) . . . . ?
C1 C4 C5 C2 -0.6(5) . . . . ?
Fe1 C4 C5 C2 -60.7(3) . . . . ?
C1 C4 C5 Fe1 60.1(3) . . . . ?
C10 C6 C7 C8 -0.7(5) . . . . ?
Fe1 C6 C7 C8 -59.4(3) . . . . ?
C10 C6 C7 Fe1 58.7(3) . . . . ?
C6 C7 C8 C9 1.2(5) . . . . ?
Fe1 C7 C8 C9 -58.1(3) . . . . ?
C6 C7 C8 Fe1 59.3(3) . . . . ?
C7 C8 C9 C10 -1.2(5) . . . . ?
Fe1 C8 C9 C10 -60.0(3) . . . . ?
C7 C8 C9 Fe1 58.8(3) . . . . ?
C7 C6 C10 C9 0.0(4) . . . . ?
Fe1 C6 C10 C9 59.2(3) . . . . ?
C7 C6 C10 C11 -176.3(3) . . . . ?
Fe1 C6 C10 C11 -117.1(3) . . . . ?
C7 C6 C10 Fe1 -59.2(3) . . . . ?
C8 C9 C10 C6 0.7(4) . . . . ?
Fe1 C9 C10 C6 -59.8(3) . . . . ?
C8 C9 C10 C11 176.8(3) . . . . ?
Fe1 C9 C10 C11 116.3(4) . . . . ?
C8 C9 C10 Fe1 60.5(3) . . . . ?
C6 C10 C11 O1 -0.9(5) . . . . ?
C9 C10 C11 O1 -176.4(3) . . . . ?
Fe1 C10 C11 O1 -87.9(4) . . . . ?
C6 C10 C11 C12 178.9(4) . . . . ?
C9 C10 C11 C12 3.5(6) . . . . ?
Fe1 C10 C11 C12 91.9(4) . . . . ?
O1 C11 C12 C13 7.2(6) . . . . ?
C10 C11 C12 C13 -172.7(4) . . . . ?
C11 C12 C13 N1 -1.7(6) . . . . ?
C11 C12 C13 C14 -179.4(4) . . . . ?
C20 C15 C16 C17 -4.8(6) . . . . ?
N1 C15 C16 C17 -178.7(4) . . . . ?
C15 C16 C17 C18 0.4(6) . . . . ?
C16 C17 C18 C19 3.4(7) . . . . ?
C17 C18 C19 C20 -2.6(6) . . . . ?
C18 C19 C20 C15 -1.9(6) . . . . ?
C18 C19 C20 N2 173.1(3) . . . . ?
C16 C15 C20 C19 5.6(5) . . . . ?
N1 C15 C20 C19 -179.7(3) . . . . ?
C16 C15 C20 N2 -170.1(3) . . . . ?
N1 C15 C20 N2 4.7(4) . . . . ?
N2 C21 C22 C23 -178.6(3) . . . . ?
N2 C21 C22 C27 5.6(6) . . . . ?
C21 C22 C23 C24 -177.0(4) . . . . ?
C27 C22 C23 C24 -1.1(6) . . . . ?
C22 C23 C24 C25 1.6(7) . . . . ?
C23 C24 C25 C26 -1.5(7) . . . . ?
C24 C25 C26 C27 0.8(8) . . . . ?
C25 C26 C27 O2 -178.8(4) . . . . ?
C25 C26 C27 C22 -0.2(7) . . . . ?
C23 C22 C27 O2 178.9(4) . . . . ?
C21 C22 C27 O2 -5.4(6) . . . . ?
C23 C22 C27 C26 0.4(6) . . . . ?
C21 C22 C27 C26 176.1(4) . . . . ?
C5 C4 Fe1 C1 118.9(5) . . . . ?
C1 C4 Fe1 C9 115.2(3) . . . . ?
C5 C4 Fe1 C9 -125.8(3) . . . . ?
C1 C4 Fe1 C5 -118.9(5) . . . . ?
C1 C4 Fe1 C10 73.1(4) . . . . ?
C5 C4 Fe1 C10 -168.0(3) . . . . ?
C1 C4 Fe1 C3 -37.7(3) . . . . ?
C5 C4 Fe1 C3 81.2(3) . . . . ?
C1 C4 Fe1 C2 -81.0(3) . . . . ?
C5 C4 Fe1 C2 38.0(3) . . . . ?
C1 C4 Fe1 C6 42.1(8) . . . . ?
C5 C4 Fe1 C6 161.0(6) . . . . ?
C1 C4 Fe1 C8 157.3(3) . . . . ?
C5 C4 Fe1 C8 -83.8(3) . . . . ?
C1 C4 Fe1 C7 -170.3(5) . . . . ?
C5 C4 Fe1 C7 -51.4(6) . . . . ?
C3 C1 Fe1 C4 -117.9(5) . . . . ?
C3 C1 Fe1 C9 160.5(3) . . . . ?
C4 C1 Fe1 C9 -81.6(4) . . . . ?
C3 C1 Fe1 C5 -80.0(3) . . . . ?
C4 C1 Fe1 C5 37.9(3) . . . . ?
C3 C1 Fe1 C10 117.4(3) . . . . ?
C4 C1 Fe1 C10 -124.7(3) . . . . ?
C4 C1 Fe1 C3 117.9(5) . . . . ?
C3 C1 Fe1 C2 -36.9(3) . . . . ?
C4 C1 Fe1 C2 81.0(3) . . . . ?
C3 C1 Fe1 C6 76.9(4) . . . . ?
C4 C1 Fe1 C6 -165.2(3) . . . . ?
C3 C1 Fe1 C8 -168.7(4) . . . . ?
C4 C1 Fe1 C8 -50.8(6) . . . . ?
C3 C1 Fe1 C7 48.5(8) . . . . ?
C4 C1 Fe1 C7 166.4(6) . . . . ?
C8 C9 Fe1 C4 118.7(4) . . . . ?
C10 C9 Fe1 C4 -123.4(3) . . . . ?
C8 C9 Fe1 C1 160.4(3) . . . . ?
C10 C9 Fe1 C1 -81.7(3) . . . . ?
C8 C9 Fe1 C5 78.3(4) . . . . ?
C10 C9 Fe1 C5 -163.8(3) . . . . ?
C8 C9 Fe1 C10 -117.9(4) . . . . ?
C8 C9 Fe1 C3 -170.8(4) . . . . ?
C10 C9 Fe1 C3 -53.0(5) . . . . ?
C8 C9 Fe1 C2 54.4(7) . . . . ?
C10 C9 Fe1 C2 172.3(5) . . . . ?
C8 C9 Fe1 C6 -79.9(3) . . . . ?
C10 C9 Fe1 C6 38.0(2) . . . . ?
C10 C9 Fe1 C8 117.9(4) . . . . ?
C8 C9 Fe1 C7 -36.4(3) . . . . ?
C10 C9 Fe1 C7 81.5(3) . . . . ?
C2 C5 Fe1 C4 117.6(4) . . . . ?
C2 C5 Fe1 C1 80.0(3) . . . . ?
C4 C5 Fe1 C1 -37.6(3) . . . . ?
C2 C5 Fe1 C9 -169.6(3) . . . . ?
C4 C5 Fe1 C9 72.8(4) . . . . ?
C2 C5 Fe1 C10 152.5(5) . . . . ?
C4 C5 Fe1 C10 34.9(7) . . . . ?
C2 C5 Fe1 C3 37.1(3) . . . . ?
C4 C5 Fe1 C3 -80.5(3) . . . . ?
C4 C5 Fe1 C2 -117.6(4) . . . . ?
C2 C5 Fe1 C6 -48.0(6) . . . . ?
C4 C5 Fe1 C6 -165.6(5) . . . . ?
C2 C5 Fe1 C8 -126.8(3) . . . . ?
C4 C5 Fe1 C8 115.5(4) . . . . ?
C2 C5 Fe1 C7 -84.4(3) . . . . ?
C4 C5 Fe1 C7 158.0(4) . . . . ?
C6 C10 Fe1 C4 -165.8(3) . . . . ?
C9 C10 Fe1 C4 75.6(3) . . . . ?
C11 C10 Fe1 C4 -47.5(4) . . . . ?
C6 C10 Fe1 C1 -125.9(3) . . . . ?
C9 C10 Fe1 C1 115.6(3) . . . . ?
C11 C10 Fe1 C1 -7.6(4) . . . . ?
C6 C10 Fe1 C9 118.6(3) . . . . ?
C11 C10 Fe1 C9 -123.1(4) . . . . ?
C6 C10 Fe1 C5 167.4(5) . . . . ?
C9 C10 Fe1 C5 48.9(6) . . . . ?
C11 C10 Fe1 C5 -74.3(7) . . . . ?
C6 C10 Fe1 C3 -85.4(3) . . . . ?
C9 C10 Fe1 C3 156.0(3) . . . . ?
C11 C10 Fe1 C3 32.9(4) . . . . ?
C6 C10 Fe1 C2 -56.3(5) . . . . ?
C9 C10 Fe1 C2 -174.9(4) . . . . ?
C11 C10 Fe1 C2 62.0(6) . . . . ?
C9 C10 Fe1 C6 -118.6(3) . . . . ?
C11 C10 Fe1 C6 118.3(4) . . . . ?
C6 C10 Fe1 C8 80.2(3) . . . . ?
C9 C10 Fe1 C8 -38.3(3) . . . . ?
C11 C10 Fe1 C8 -161.5(4) . . . . ?
C6 C10 Fe1 C7 37.2(3) . . . . ?
C9 C10 Fe1 C7 -81.4(3) . . . . ?
C11 C10 Fe1 C7 155.5(4) . . . . ?
C1 C3 Fe1 C4 38.4(3) . . . . ?
C2 C3 Fe1 C4 -81.5(3) . . . . ?
C2 C3 Fe1 C1 -120.0(5) . . . . ?
C1 C3 Fe1 C9 -41.5(6) . . . . ?
C2 C3 Fe1 C9 -161.5(4) . . . . ?
C1 C3 Fe1 C5 82.7(4) . . . . ?
C2 C3 Fe1 C5 -37.2(3) . . . . ?
C1 C3 Fe1 C10 -79.0(4) . . . . ?
C2 C3 Fe1 C10 161.0(3) . . . . ?
C1 C3 Fe1 C2 120.0(5) . . . . ?
C1 C3 Fe1 C6 -122.7(3) . . . . ?
C2 C3 Fe1 C6 117.4(3) . . . . ?
C1 C3 Fe1 C8 161.6(7) . . . . ?
C2 C3 Fe1 C8 41.6(9) . . . . ?
C1 C3 Fe1 C7 -163.9(3) . . . . ?
C2 C3 Fe1 C7 76.1(4) . . . . ?
C3 C2 Fe1 C4 80.6(3) . . . . ?
C5 C2 Fe1 C4 -38.8(3) . . . . ?
C3 C2 Fe1 C1 36.8(3) . . . . ?
C5 C2 Fe1 C1 -82.6(3) . . . . ?
C3 C2 Fe1 C9 150.4(6) . . . . ?
C5 C2 Fe1 C9 31.0(7) . . . . ?
C3 C2 Fe1 C5 119.4(4) . . . . ?
C3 C2 Fe1 C10 -41.6(5) . . . . ?
C5 C2 Fe1 C10 -161.0(4) . . . . ?
C5 C2 Fe1 C3 -119.4(4) . . . . ?
C3 C2 Fe1 C6 -81.5(3) . . . . ?
C5 C2 Fe1 C6 159.1(3) . . . . ?
C3 C2 Fe1 C8 -167.0(3) . . . . ?
C5 C2 Fe1 C8 73.6(4) . . . . ?
C3 C2 Fe1 C7 -125.1(3) . . . . ?
C5 C2 Fe1 C7 115.5(3) . . . . ?
C7 C6 Fe1 C4 160.3(6) . . . . ?
C10 C6 Fe1 C4 40.6(8) . . . . ?
C7 C6 Fe1 C1 -167.7(3) . . . . ?
C10 C6 Fe1 C1 72.6(3) . . . . ?
C7 C6 Fe1 C9 81.1(3) . . . . ?
C10 C6 Fe1 C9 -38.6(2) . . . . ?
C7 C6 Fe1 C5 -51.0(6) . . . . ?
C10 C6 Fe1 C5 -170.7(4) . . . . ?
C7 C6 Fe1 C10 119.8(4) . . . . ?
C7 C6 Fe1 C3 -126.8(3) . . . . ?
C10 C6 Fe1 C3 113.5(3) . . . . ?
C7 C6 Fe1 C2 -85.0(3) . . . . ?
C10 C6 Fe1 C2 155.3(2) . . . . ?
C7 C6 Fe1 C8 37.1(3) . . . . ?
C10 C6 Fe1 C8 -82.7(3) . . . . ?
C10 C6 Fe1 C7 -119.8(4) . . . . ?
C7 C8 Fe1 C4 160.2(3) . . . . ?
C9 C8 Fe1 C4 -79.2(4) . . . . ?
C7 C8 Fe1 C1 -164.1(4) . . . . ?
C9 C8 Fe1 C1 -43.4(6) . . . . ?
C7 C8 Fe1 C9 -120.7(4) . . . . ?
C7 C8 Fe1 C5 117.0(3) . . . . ?
C9 C8 Fe1 C5 -122.4(3) . . . . ?
C7 C8 Fe1 C10 -81.6(3) . . . . ?
C9 C8 Fe1 C10 39.0(3) . . . . ?
C7 C8 Fe1 C3 44.0(8) . . . . ?
C9 C8 Fe1 C3 164.6(7) . . . . ?
C7 C8 Fe1 C2 76.5(3) . . . . ?
C9 C8 Fe1 C2 -162.9(3) . . . . ?
C7 C8 Fe1 C6 -37.5(2) . . . . ?
C9 C8 Fe1 C6 83.2(3) . . . . ?
C9 C8 Fe1 C7 120.7(4) . . . . ?
C8 C7 Fe1 C4 -45.5(6) . . . . ?
C6 C7 Fe1 C4 -165.1(5) . . . . ?
C8 C7 Fe1 C1 156.3(6) . . . . ?
C6 C7 Fe1 C1 36.8(8) . . . . ?
C8 C7 Fe1 C9 37.2(2) . . . . ?
C6 C7 Fe1 C9 -82.4(3) . . . . ?
C8 C7 Fe1 C5 -82.3(3) . . . . ?
C6 C7 Fe1 C5 158.1(3) . . . . ?
C8 C7 Fe1 C10 82.0(3) . . . . ?
C6 C7 Fe1 C10 -37.6(3) . . . . ?
C8 C7 Fe1 C3 -166.5(3) . . . . ?
C6 C7 Fe1 C3 73.9(3) . . . . ?
C8 C7 Fe1 C2 -125.1(3) . . . . ?
C6 C7 Fe1 C2 115.3(3) . . . . ?
C8 C7 Fe1 C6 119.6(4) . . . . ?
C6 C7 Fe1 C8 -119.6(4) . . . . ?
C12 C13 N1 C15 175.5(3) . . . . ?
C14 C13 N1 C15 -7.0(6) . . . . ?
C12 C13 N1 Ni1 -19.4(5) . . . . ?
C14 C13 N1 Ni1 158.2(3) . . . . ?
C16 C15 N1 C13 -32.9(6) . . . . ?
C20 C15 N1 C13 153.0(3) . . . . ?
C16 C15 N1 Ni1 160.5(3) . . . . ?
C20 C15 N1 Ni1 -13.6(4) . . . . ?
C22 C21 N2 C20 -175.9(3) . . . . ?
C22 C21 N2 Ni1 4.7(5) . . . . ?
C19 C20 N2 C21 11.8(5) . . . . ?
C15 C20 N2 C21 -172.9(3) . . . . ?
C19 C20 N2 Ni1 -168.7(3) . . . . ?
C15 C20 N2 Ni1 6.6(4) . . . . ?
C21 N2 Ni1 O1 -23(7) . . . . ?
C20 N2 Ni1 O1 157(7) . . . . ?
C21 N2 Ni1 O2 -11.0(3) . . . . ?
C20 N2 Ni1 O2 169.5(2) . . . . ?
C21 N2 Ni1 N1 168.0(3) . . . . ?
C20 N2 Ni1 N1 -11.5(2) . . . . ?
C13 N1 Ni1 O1 27.2(3) . . . . ?
C15 N1 Ni1 O1 -165.9(2) . . . . ?
C13 N1 Ni1 N2 -153.0(3) . . . . ?
C15 N1 Ni1 N2 13.9(2) . . . . ?
C13 N1 Ni1 O2 -9(4) . . . . ?
C15 N1 Ni1 O2 158(4) . . . . ?
C12 C11 O1 Ni1 9.9(5) . . . . ?
C10 C11 O1 Ni1 -170.3(2) . . . . ?
N2 Ni1 O1 C11 168(7) . . . . ?
O2 Ni1 O1 C11 156.3(3) . . . . ?
N1 Ni1 O1 C11 -22.8(3) . . . . ?
C26 C27 O2 Ni1 173.4(3) . . . . ?
C22 C27 O2 Ni1 -5.1(6) . . . . ?
O1 Ni1 O2 C27 -168.9(3) . . . . ?
N2 Ni1 O2 C27 11.4(3) . . . . ?
N1 Ni1 O2 C27 -132(4) . . . . ?
